data_7051438
_publ_section_title
;
pi-Bonded organometallic building blocks for supramolecular chemistry.
;
_journal_name_full 'New Journal of Chemistry'
_journal_paper_doi 10.1039/a901925a
_journal_year 1999
_chemical_formula_sum 'C10 H6 Cr O5'
_chemical_formula_weight 258.15
_space_group_IT_number 2
_symmetry_cell_setting triclinic
_symmetry_space_group_name_Hall '-P 1'
_symmetry_space_group_name_H-M 'P -1'
_cell_angle_alpha 88.7100(10)
_cell_angle_beta 81.7330(10)
_cell_angle_gamma 63.0120(10)
_cell_formula_units_Z 2
_cell_length_a 7.0349(3)
_cell_length_b 7.2332(3)
_cell_length_c 11.1518(5)
_cell_measurement_temperature 208(2)
_cell_volume 499.82(4)
_diffrn_ambient_temperature 208(2)
_exptl_crystal_density_diffrn 1.715
_refine_ls_R_factor_obs 0.0449
_refine_ls_wR_factor_obs 0.0981
_cod_depositor_comments
;
The following automatic conversions were performed:
'_symmetry_cell_setting' value 'Triclinic' changed to 'triclinic'
according to '/home/saulius/struct/CIF-dictionaries/cif_core.dic'
dictionary named 'cif_core.dic' version 2.4.1 from 2010-06-29.

Automatic conversion script
Id: cif_fix_enum 1527 2010-12-29 10:47:43Z saulius 
;
_cod_database_code 7051438

loop_
_symmetry_equiv_pos_as_xyz
'x, y, z'
'-x, -y, -z'

loop_
_atom_site_aniso_label
_atom_site_aniso_U_11
_atom_site_aniso_U_22
_atom_site_aniso_U_33
_atom_site_aniso_U_23
_atom_site_aniso_U_13
_atom_site_aniso_U_12
Cr 0.0299(3) 0.0280(3) 0.0212(3) 0.0035(2) -0.0013(2) -0.0123(2)
O1 0.0292(11) 0.0357(12) 0.0445(14) 0.0085(10) -0.0001(10) -0.0056(10)
O2 0.0347(12) 0.0424(13) 0.0336(13) 0.0087(10) 0.0042(10) -0.0117(10)
O10 0.0403(13) 0.0383(12) 0.0448(14) 0.0037(10) -0.0003(11) -0.0223(11)
C10 0.0302(15) 0.0271(14) 0.0218(15) -0.0007(11) -0.0038(11) -0.0073(12)
C1 0.0318(15) 0.0294(15) 0.0230(15) -0.0022(12) -0.0020(12) -0.0109(12)
C2 0.0330(15) 0.0276(14) 0.0212(14) -0.0044(11) -0.0001(12) -0.0134(12)
C9 0.044(2) 0.044(2) 0.033(2) 0.0024(15) 0.0062(15) -0.019(2)
O9 0.064(2) 0.046(2) 0.062(2) -0.0145(14) 0.0245(15) -0.0076(14)
C3 0.035(2) 0.040(2) 0.0209(15) 0.0018(12) -0.0042(12) -0.0168(14)
O8 0.121(3) 0.065(2) 0.042(2) 0.0221(14) -0.046(2) -0.051(2)
C6 0.042(2) 0.037(2) 0.032(2) 0.0045(13) -0.0022(14) -0.0240(15)
C7 0.033(2) 0.0256(14) 0.033(2) 0.0014(12) -0.0033(13) -0.0141(12)
C8 0.062(2) 0.034(2) 0.036(2) 0.0071(14) -0.012(2) -0.026(2)
C5 0.032(2) 0.050(2) 0.036(2) 0.0050(15) -0.0021(13) -0.0230(15)
C4 0.031(2) 0.046(2) 0.032(2) 0.0063(14) -0.0085(13) -0.0182(14)

loop_
_atom_site_label
_atom_site_type_symbol
_atom_site_fract_x
_atom_site_fract_y
_atom_site_fract_z
_atom_site_U_iso_or_equiv
_atom_site_thermal_displace_type
_atom_site_occupancy
_atom_site_calc_flag
_atom_site_refinement_flags
_atom_site_disorder_group
Cr Cr 0.18733(8) 0.13063(7) 0.21501(4) 0.0270(2) Uani 1 d . .
O1 O -0.3657(3) 0.5841(3) 0.3815(2) 0.0407(6) Uani 1 d . .
H1 H -0.5212(3) 0.6357(3) 0.4268(2) 0.049 Uiso 1 d R .
O2 O -0.2465(4) 0.3219(4) 0.5058(2) 0.0403(6) Uani 1 d . .
O10 O -0.0856(4) -0.0809(4) 0.2984(2) 0.0401(6) Uani 1 d . .
C10 C 0.0231(5) -0.0032(4) 0.2652(3) 0.0286(6) Uani 1 d . .
C1 C -0.2149(5) 0.4250(5) 0.4215(3) 0.0294(6) Uani 1 d . .
C2 C 0.0096(5) 0.3665(4) 0.3618(3) 0.0277(6) Uani 1 d . .
C9 C 0.4017(6) -0.1199(6) 0.1408(3) 0.0420(8) Uani 1 d . .
O9 O 0.5298(5) -0.2772(4) 0.0967(3) 0.0676(9) Uani 1 d . .
C3 C 0.1852(5) 0.1990(5) 0.4063(3) 0.0319(7) Uani 1 d . .
H3 H 0.1600(5) 0.1332(5) 0.4760(3) 0.038 Uiso 1 calc R .
O8 O -0.0039(6) 0.2264(5) -0.0154(3) 0.0695(9) Uani 1 d . .
C6 C 0.2606(5) 0.3996(5) 0.1979(3) 0.0349(7) Uani 1 d . .
H6 H 0.2866(5) 0.4679(5) 0.1295(3) 0.042 Uiso 1 calc R .
C7 C 0.0475(5) 0.4652(5) 0.2575(3) 0.0304(7) Uani 1 d . .
H7 H -0.0686(5) 0.5745(5) 0.2276(3) 0.036 Uiso 1 calc R .
C8 C 0.0706(6) 0.1884(5) 0.0729(3) 0.0419(8) Uani 1 d . .
C5 C 0.4325(5) 0.2334(5) 0.2403(3) 0.0378(8) Uani 1 d . .
H5 H 0.5736(5) 0.1877(5) 0.1991(3) 0.045 Uiso 1 calc R .
C4 C 0.3949(5) 0.1330(5) 0.3456(3) 0.0360(7) Uani 1 d . .
H4 H 0.5113(5) 0.0223(5) 0.3745(3) 0.043 Uiso 1 calc R .

loop_
_geom_bond_atom_site_label_1
_geom_bond_atom_site_label_2
_geom_bond_distance
_geom_bond_site_symmetry_2
_geom_bond_publ_flag
Cr C10 1.841(3) . ?
Cr C8 1.843(4) . ?
Cr C9 1.863(4) . ?
Cr C2 2.180(3) . ?
Cr C7 2.192(3) . ?
Cr C3 2.196(3) . ?
Cr C4 2.212(3) . ?
Cr C5 2.218(3) . ?
Cr C6 2.225(3) . ?
O1 C1 1.285(4) . ?
O1 H1 1.03 . ?
O2 C1 1.245(4) . ?
O10 C10 1.156(4) . ?
C1 C2 1.490(4) . ?
C2 C7 1.407(4) . ?
C2 C3 1.425(4) . ?
C9 O9 1.148(4) . ?
C3 C4 1.396(4) . ?
C3 H3 0.94 . ?
O8 C8 1.151(4) . ?
C6 C5 1.397(5) . ?
C6 C7 1.413(4) . ?
C6 H6 0.94 . ?
C7 H7 0.94 . ?
C5 C4 1.423(5) . ?
C5 H5 0.94 . ?
C4 H4 0.94 . ?
